data_7249769
loop_
_publ_author_name
'Hayami, Shinya'
'Kim, Yang'
'Harrowfield, Jack'
'Thu\'ery, Pierre'
'Lee, Young Hoon'
'Atoini, Youssef'
'Kusumoto, Sotaro'

_publ_section_title
;
 Mixed-ligand uranyl ion complexes with two flexible, pyridinium-based
 dicarboxylate zwitterions and simple anionic dicarboxylates&#x2020;
;
_journal_name_full CrystEngComm
_journal_paper_doi 10.1039/D4CE01270D
_journal_year 2025
_chemical_formula_sum 'C32 H34 N2 O16 U2'
_chemical_formula_weight 1178.67
_space_group_crystal_system triclinic
_space_group_IT_number 2
_space_group_name_Hall '-P 1'
_space_group_name_H-M_alt 'P -1'
_atom_sites_solution_hydrogens geom
_audit_update_record
;
2024-12-09 deposited with the CCDC.	2025-01-12 downloaded from the CCDC.
;
_cell_angle_alpha 73.5981(9)
_cell_angle_beta 86.2684(9)
_cell_angle_gamma 68.7753(9)
_cell_formula_units_Z 1
_cell_length_a 8.8565(2)
_cell_length_b 9.0719(3)
_cell_length_c 11.6001(3)
_cell_measurement_reflns_used 9865
_cell_measurement_temperature 100(2)
_cell_measurement_theta_max 33.3155
_cell_measurement_theta_min 2.5075
_cell_volume 832.72(4)
_computing_cell_refinement 'SAINT V8.40B (Bruker AXS LLC, 2019)'
_computing_data_collection 'Bruker Instrument Service v8.5.1.2 Release'
_computing_data_reduction 'SAINT V8.40B (Bruker AXS LLC, 2019)'
_computing_molecular_graphics 'shelXle (C.B. Huebschle, rev 1365)'
_computing_structure_refinement 'SHELXL-2019/1 (Sheldrick, 2019)'
_computing_structure_solution 'XT, VERSION 2018/2'
_diffrn_ambient_temperature 100(2)
_diffrn_detector_area_resol_mean 7.41
_diffrn_detector_type 'Bruker PHOTON III area detector'
_diffrn_measured_fraction_theta_full 0.995
_diffrn_measured_fraction_theta_max 0.995
_diffrn_measurement_device 'Kappa diffractometer'
_diffrn_measurement_device_type 'Bruker D8 Quest'
_diffrn_measurement_method '\f and \w scans'
_diffrn_radiation_monochromator 'multilayer mirror optics'
_diffrn_radiation_type MoK\a
_diffrn_radiation_wavelength 0.71073
_diffrn_reflns_av_R_equivalents 0.0476
_diffrn_reflns_av_unetI/netI 0.0262
_diffrn_reflns_limit_h_max 12
_diffrn_reflns_limit_h_min -12
_diffrn_reflns_limit_k_max 12
_diffrn_reflns_limit_k_min -12
_diffrn_reflns_limit_l_max 16
_diffrn_reflns_limit_l_min -16
_diffrn_reflns_number 53583
_diffrn_reflns_theta_full 30.51
_diffrn_reflns_theta_max 30.51
_diffrn_reflns_theta_min 2.47
_diffrn_source 'microfocus sealed X-ray tube'
_diffrn_source_current 1.4
_diffrn_source_type 'Incoatec I\ms 70 W'
_diffrn_source_voltage 50
_exptl_absorpt_coefficient_mu 9.793
_exptl_absorpt_correction_T_max 0.75
_exptl_absorpt_correction_T_min 0.57
_exptl_absorpt_correction_type multi-scan
_exptl_absorpt_process_details
;
Krause, L., Herbst-Irmer, R., Sheldrick, G. M., Stalke, D. (2015).
"Comparison of silver and molybdenum microfocus X-ray sources for
single-crystal structure determination"
J. Appl. Cryst. 48, 3-10.
doi:10.1107/S1600576714022985
;
_exptl_crystal_colour 'translucent light yellow'
_exptl_crystal_density_diffrn 2.350
_exptl_crystal_density_method 'not measured'
_exptl_crystal_description block
_exptl_crystal_F_000 552
_exptl_crystal_size_max 0.065
_exptl_crystal_size_mid 0.048
_exptl_crystal_size_min 0.043
_refine_diff_density_max 1.797
_refine_diff_density_min -1.327
_refine_ls_extinction_method none
_refine_ls_goodness_of_fit_ref 1.118
_refine_ls_hydrogen_treatment constr
_refine_ls_matrix_type full
_refine_ls_number_parameters 235
_refine_ls_number_reflns 5059
_refine_ls_number_restraints 0
_refine_ls_restrained_S_all 1.118
_refine_ls_R_factor_all 0.0200
_refine_ls_R_factor_gt 0.0175
_refine_ls_shift/su_max 0.002
_refine_ls_shift/su_mean 0.000
_refine_ls_structure_factor_coef Fsqd
_refine_ls_weighting_details 'w=1/[\s^2^(Fo^2^)+(0.0100P)^2^+1.8027P] where P=(Fo^2^+2Fc^2^)/3'
_refine_ls_weighting_scheme calc
_refine_ls_wR_factor_gt 0.0419
_refine_ls_wR_factor_ref 0.0426
_reflns_number_gt 4890
_reflns_number_total 5059
_reflns_threshold_expression 'I > 2\s(I)'
_cod_data_source_file d4ce01270d1.cif
_cod_data_source_block 7
_cod_depositor_comments
;
The following automatic conversions were performed:

data item '_exptl_absorpt_correction_type' value 'Multi-Scan' was
changed to 'multi-scan' in accordance with the
/home/data/users/saulius/crontab/automatic-downloads/rss-feeds/RSC/lib/dictionaries/cif_core.dic
dictionary named 'cif_core.dic' version 2.4.2 last updated on
2011-04-26.

Automatic conversion script
Id: cif_fix_values 8170 2020-07-09 18:12:32Z antanas 
;
_cod_database_code 7249769

loop_
_space_group_symop_operation_xyz
'x, y, z'
'-x, -y, -z'

loop_
_atom_site_type_symbol
_atom_site_label
_atom_site_fract_x
_atom_site_fract_y
_atom_site_fract_z
_atom_site_U_iso_or_equiv
_atom_site_adp_type
_atom_site_calc_flag
_atom_site_refinement_flags_adp
_atom_site_refinement_flags_occupancy
_atom_site_refinement_flags_posn
_atom_site_occupancy
_atom_site_disorder_assembly
_atom_site_disorder_group
U U1 0.45969(2) 0.64580(2) 0.69366(2) 0.01321(3) Uani d . . . 1 . .
O O1 0.3622(2) 0.5251(2) 0.79411(17) 0.0204(3) Uani d . . . 1 . .
O O2 0.5499(2) 0.7730(2) 0.59056(18) 0.0213(4) Uani d . . . 1 . .
O O3 0.5873(2) 0.6819(2) 0.85851(19) 0.0253(4) Uani d . . . 1 . .
O O4 0.7109(2) 0.4556(2) 0.80526(17) 0.0206(3) Uani d . . . 1 . .
O O5 0.5965(2) 0.4275(2) 0.60545(15) 0.0158(3) Uani d . . . 1 . .
O O6 0.7268(2) 0.3246(2) 0.45937(16) 0.0182(3) Uani d . . . 1 . .
O O7 0.2591(2) 0.8793(2) 0.72115(17) 0.0202(3) Uani d . . . 1 . .
O O8 0.1765(3) 0.9304(3) 0.8979(2) 0.0325(5) Uani d . . . 1 . .
N N1 -0.3018(3) 1.0670(3) 0.7908(2) 0.0190(4) Uani d . . . 1 . .
C C1 0.7077(3) 0.5473(3) 0.8711(2) 0.0175(4) Uani d . . . 1 . .
C C2 0.8466(3) 0.4958(3) 0.9600(2) 0.0159(4) Uani d . . . 1 . .
H H2 0.831647 0.410566 1.031437 0.019000 Uiso calc U . R 1 . .
C C3 0.8490(3) 0.6376(3) 1.0041(2) 0.0193(4) Uani d . . . 1 . .
H H3A 0.745952 0.681571 1.043011 0.023000 Uiso calc U . R 1 . .
H H3B 0.857037 0.726942 0.934413 0.023000 Uiso calc U . R 1 . .
C C4 1.0096(3) 0.4156(3) 0.9067(2) 0.0220(5) Uani d . . . 1 . .
H H4A 1.007966 0.318482 0.884565 0.026000 Uiso calc U . R 1 . .
H H4B 1.024636 0.495064 0.832618 0.026000 Uiso calc U . R 1 . .
C C5 0.7142(3) 0.4042(3) 0.5363(2) 0.0165(4) Uani d . . . 1 . .
C C6 0.8463(3) 0.4750(3) 0.5408(2) 0.0194(5) Uani d . . . 1 . .
H H6 0.815505 0.541138 0.600223 0.023000 Uiso calc U . R 1 . .
C C7 1.0107(3) 0.3383(4) 0.5820(3) 0.0245(5) Uani d . . . 1 . .
H H7A 1.040101 0.267039 0.527141 0.029000 Uiso calc U . R 1 . .
H H7B 1.003217 0.269604 0.663739 0.029000 Uiso calc U . R 1 . .
C C8 0.8571(3) 0.5907(4) 0.4166(3) 0.0248(5) Uani d . . . 1 . .
H H8A 0.880709 0.528920 0.355544 0.030000 Uiso calc U . R 1 . .
H H8B 0.751333 0.681963 0.393670 0.030000 Uiso calc U . R 1 . .
C C9 0.1515(3) 0.9193(3) 0.7984(2) 0.0190(4) Uani d . . . 1 . .
C C10 -0.0213(3) 0.9585(3) 0.7578(2) 0.0161(4) Uani d . . . 1 . .
C C11 -0.1470(3) 1.0321(3) 0.8243(2) 0.0179(4) Uani d . . . 1 . .
H H11 -0.124025 1.057962 0.893482 0.021000 Uiso calc U . R 1 . .
C C12 -0.3386(3) 1.0303(4) 0.6940(3) 0.0239(5) Uani d . . . 1 . .
H H12 -0.448789 1.055912 0.672730 0.029000 Uiso calc U . R 1 . .
C C13 -0.2175(3) 0.9558(4) 0.6255(3) 0.0241(5) Uani d . . . 1 . .
H H13 -0.243820 0.929700 0.557493 0.029000 Uiso calc U . R 1 . .
C C14 -0.0565(3) 0.9194(3) 0.6571(2) 0.0188(4) Uani d . . . 1 . .
H H14 0.028407 0.868629 0.610761 0.023000 Uiso calc U . R 1 . .
C C15 -0.4362(3) 1.1434(3) 0.8645(3) 0.0238(5) Uani d . . . 1 . .
H H15A -0.524729 1.233140 0.810853 0.029000 Uiso calc U . R 1 . .
H H15B -0.395829 1.191570 0.916984 0.029000 Uiso calc U . R 1 . .
C C16 -0.5001(3) 1.0167(3) 0.9404(3) 0.0228(5) Uani d . . . 1 . .
H H16 -0.541821 0.958780 0.902220 0.027000 Uiso calc U . R 1 . .

loop_
_atom_site_aniso_label
_atom_site_aniso_U_11
_atom_site_aniso_U_22
_atom_site_aniso_U_33
_atom_site_aniso_U_12
_atom_site_aniso_U_13
_atom_site_aniso_U_23
U1 0.00918(4) 0.01609(5) 0.01588(5) -0.00460(3) 0.00230(3) -0.00706(3)
O1 0.0176(8) 0.0231(9) 0.0210(8) -0.0087(7) 0.0064(7) -0.0059(7)
O2 0.0165(8) 0.0226(9) 0.0266(9) -0.0109(7) 0.0041(7) -0.0052(7)
O3 0.0192(9) 0.0252(9) 0.0306(10) 0.0009(7) -0.0082(7) -0.0162(8)
O4 0.0173(8) 0.0232(9) 0.0213(8) -0.0024(7) -0.0020(7) -0.0119(7)
O5 0.0107(7) 0.0206(8) 0.0177(8) -0.0051(6) 0.0027(6) -0.0088(6)
O6 0.0115(7) 0.0238(9) 0.0204(8) -0.0027(6) 0.0000(6) -0.0125(7)
O7 0.0128(8) 0.0213(8) 0.0263(9) -0.0027(6) 0.0008(7) -0.0109(7)
O8 0.0207(10) 0.0535(14) 0.0304(11) -0.0120(9) 0.0015(8) -0.0243(10)
N1 0.0142(9) 0.0156(9) 0.0265(11) -0.0043(7) 0.0049(8) -0.0072(8)
C1 0.0147(10) 0.0202(11) 0.0184(10) -0.0054(9) 0.0016(8) -0.0078(9)
C2 0.0138(10) 0.0181(10) 0.0156(10) -0.0044(8) 0.0003(8) -0.0060(8)
C3 0.0153(10) 0.0186(11) 0.0235(11) -0.0017(8) -0.0022(9) -0.0103(9)
C4 0.0163(11) 0.0264(12) 0.0247(12) -0.0027(9) -0.0007(9) -0.0156(10)
C5 0.0112(10) 0.0223(11) 0.0157(10) -0.0041(8) -0.0001(8) -0.0071(9)
C6 0.0114(10) 0.0305(13) 0.0202(11) -0.0083(9) 0.0035(8) -0.0126(10)
C7 0.0183(11) 0.0254(12) 0.0277(13) -0.0087(10) -0.0028(10) -0.0023(10)
C8 0.0168(11) 0.0302(13) 0.0259(13) -0.0104(10) -0.0034(9) -0.0021(10)
C9 0.0156(10) 0.0186(11) 0.0244(12) -0.0058(9) 0.0022(9) -0.0092(9)
C10 0.0131(10) 0.0158(10) 0.0200(11) -0.0055(8) 0.0024(8) -0.0058(8)
C11 0.0145(10) 0.0161(10) 0.0239(11) -0.0058(8) 0.0019(9) -0.0071(9)
C12 0.0155(11) 0.0281(13) 0.0281(13) -0.0071(10) 0.0000(9) -0.0085(11)
C13 0.0187(12) 0.0330(14) 0.0247(12) -0.0106(10) 0.0014(9) -0.0124(11)
C14 0.0154(10) 0.0225(11) 0.0192(11) -0.0067(9) 0.0031(8) -0.0076(9)
C15 0.0167(11) 0.0184(11) 0.0360(14) -0.0036(9) 0.0090(10) -0.0124(10)
C16 0.0152(11) 0.0222(12) 0.0348(14) -0.0069(9) 0.0076(10) -0.0149(11)

loop_
_atom_type_symbol
_atom_type_description
_atom_type_scat_dispersion_real
_atom_type_scat_dispersion_imag
_atom_type_scat_source
C C 0.0033 0.0016 'International Tables Vol C Tables 4.2.6.8 and 6.1.1.4'
H H 0.0000 0.0000 'International Tables Vol C Tables 4.2.6.8 and 6.1.1.4'
N N 0.0061 0.0033 'International Tables Vol C Tables 4.2.6.8 and 6.1.1.4'
O O 0.0106 0.0060 'International Tables Vol C Tables 4.2.6.8 and 6.1.1.4'
U U -9.6767 9.6646 'International Tables Vol C Tables 4.2.6.8 and 6.1.1.4'

loop_
_geom_angle_atom_site_label_1
_geom_angle_atom_site_label_2
_geom_angle_atom_site_label_3
_geom_angle_site_symmetry_1
_geom_angle_site_symmetry_3
_geom_angle
_geom_angle_publ_flag
O1 U1 O2 . . 177.72(8) ?
O1 U1 O7 . . 88.96(8) ?
O2 U1 O7 . . 89.20(8) ?
O1 U1 O5 . . 91.58(7) ?
O2 U1 O5 . . 89.62(8) ?
O7 U1 O5 . . 158.45(6) ?
O1 U1 O6 . 2_666 86.66(8) ?
O2 U1 O6 . 2_666 91.77(8) ?
O7 U1 O6 . 2_666 83.45(6) ?
O5 U1 O6 . 2_666 75.07(6) ?
O1 U1 O4 . . 86.53(8) ?
O2 U1 O4 . . 95.72(8) ?
O7 U1 O4 . . 133.38(6) ?
O5 U1 O4 . . 68.13(6) ?
O6 U1 O4 2_666 . 142.32(6) ?
O1 U1 O3 . . 92.15(8) ?
O2 U1 O3 . . 88.89(8) ?
O7 U1 O3 . . 80.51(6) ?
O5 U1 O3 . . 120.98(6) ?
O6 U1 O3 2_666 . 163.94(6) ?
O4 U1 O3 . . 53.38(6) ?
C1 O3 U1 . . 93.88(14) ?
C1 O4 U1 . . 94.05(15) ?
C5 O5 U1 . . 132.51(16) ?
C5 O6 U1 . 2_666 131.59(15) ?
C9 O7 U1 . . 138.44(17) ?
C12 N1 C11 . . 121.5(2) ?
C12 N1 C15 . . 118.9(2) ?
C11 N1 C15 . . 119.5(2) ?
O4 C1 O3 . . 118.6(2) ?
O4 C1 C2 . . 119.4(2) ?
O3 C1 C2 . . 122.0(2) ?
O4 C1 U1 . . 59.30(13) ?
O3 C1 U1 . . 59.37(12) ?
C2 C1 U1 . . 176.69(17) ?
C1 C2 C3 . . 112.4(2) ?
C1 C2 C4 . . 110.84(19) ?
C3 C2 C4 . . 111.0(2) ?
C1 C2 H2 . . 107.500000 ?
C3 C2 H2 . . 107.500000 ?
C4 C2 H2 . . 107.500000 ?
C2 C3 C4 . 2_767 111.9(2) ?
C2 C3 H3A . . 109.200000 ?
C4 C3 H3A 2_767 . 109.200000 ?
C2 C3 H3B . . 109.200000 ?
C4 C3 H3B 2_767 . 109.200000 ?
H3A C3 H3B . . 107.900000 ?
C3 C4 C2 2_767 . 111.3(2) ?
C3 C4 H4A 2_767 . 109.400000 ?
C2 C4 H4A . . 109.400000 ?
C3 C4 H4B 2_767 . 109.400000 ?
C2 C4 H4B . . 109.400000 ?
H4A C4 H4B . . 108.000000 ?
O5 C5 O6 . . 122.0(2) ?
O5 C5 C6 . . 120.6(2) ?
O6 C5 C6 . . 117.4(2) ?
C7 C6 C5 . . 111.4(2) ?
C7 C6 C8 . . 110.5(2) ?
C5 C6 C8 . . 110.3(2) ?
C7 C6 H6 . . 108.200000 ?
C5 C6 H6 . . 108.200000 ?
C8 C6 H6 . . 108.200000 ?
C6 C7 C8 . 2_766 111.3(2) ?
C6 C7 H7A . . 109.400000 ?
C8 C7 H7A 2_766 . 109.400000 ?
C6 C7 H7B . . 109.400000 ?
C8 C7 H7B 2_766 . 109.400000 ?
H7A C7 H7B . . 108.000000 ?
C7 C8 C6 2_766 . 111.5(2) ?
C7 C8 H8A 2_766 . 109.300000 ?
C6 C8 H8A . . 109.300000 ?
C7 C8 H8B 2_766 . 109.300000 ?
C6 C8 H8B . . 109.300000 ?
H8A C8 H8B . . 108.000000 ?
O8 C9 O7 . . 126.4(2) ?
O8 C9 C10 . . 118.7(2) ?
O7 C9 C10 . . 114.9(2) ?
C11 C10 C14 . . 119.5(2) ?
C11 C10 C9 . . 118.8(2) ?
C14 C10 C9 . . 121.8(2) ?
N1 C11 C10 . . 120.0(2) ?
N1 C11 H11 . . 120.000000 ?
C10 C11 H11 . . 120.000000 ?
N1 C12 C13 . . 120.6(2) ?
N1 C12 H12 . . 119.700000 ?
C13 C12 H12 . . 119.700000 ?
C12 C13 C14 . . 119.3(2) ?
C12 C13 H13 . . 120.300000 ?
C14 C13 H13 . . 120.300000 ?
C13 C14 C10 . . 119.1(2) ?
C13 C14 H14 . . 120.400000 ?
C10 C14 H14 . . 120.400000 ?
N1 C15 C16 . . 110.3(2) ?
N1 C15 H15A . . 109.600000 ?
C16 C15 H15A . . 109.600000 ?
N1 C15 H15B . . 109.600000 ?
C16 C15 H15B . . 109.600000 ?
H15A C15 H15B . . 108.100000 ?
C16 C16 C15 2_477 . 121.8(3) ?
C16 C16 H16 2_477 . 119.100000 ?
C15 C16 H16 . . 119.100000 ?

loop_
_geom_bond_atom_site_label_1
_geom_bond_atom_site_label_2
_geom_bond_site_symmetry_2
_geom_bond_distance
_geom_bond_publ_flag
U1 O1 . 1.7711(18) ?
U1 O2 . 1.7786(18) ?
U1 O7 . 2.3080(18) ?
U1 O5 . 2.3839(17) ?
U1 O6 2_666 2.3964(17) ?
U1 O4 . 2.4367(18) ?
U1 O3 . 2.4378(19) ?
O3 C1 . 1.275(3) ?
O4 C1 . 1.271(3) ?
O5 C5 . 1.266(3) ?
O6 C5 . 1.273(3) ?
O7 C9 . 1.291(3) ?
O8 C9 . 1.227(3) ?
N1 C12 . 1.347(4) ?
N1 C11 . 1.348(3) ?
N1 C15 . 1.494(3) ?
C1 C2 . 1.508(3) ?
C2 C3 . 1.519(3) ?
C2 C4 . 1.541(3) ?
C2 H2 . 1.000000 ?
C3 C4 2_767 1.524(3) ?
C3 H3A . 0.990000 ?
C3 H3B . 0.990000 ?
C4 H4A . 0.990000 ?
C4 H4B . 0.990000 ?
C5 C6 . 1.535(3) ?
C6 C7 . 1.528(4) ?
C6 C8 . 1.545(4) ?
C6 H6 . 1.000000 ?
C7 C8 2_766 1.529(4) ?
C7 H7A . 0.990000 ?
C7 H7B . 0.990000 ?
C8 H8A . 0.990000 ?
C8 H8B . 0.990000 ?
C9 C10 . 1.515(3) ?
C10 C11 . 1.386(3) ?
C10 C14 . 1.396(3) ?
C11 H11 . 0.950000 ?
C12 C13 . 1.381(4) ?
C12 H12 . 0.950000 ?
C13 C14 . 1.391(4) ?
C13 H13 . 0.950000 ?
C14 H14 . 0.950000 ?
C15 C16 . 1.500(4) ?
C15 H15A . 0.990000 ?
C15 H15B . 0.990000 ?
C16 C16 2_477 1.329(6) ?
C16 H16 . 0.950000 ?
